data_4115234
loop_
_publ_author_name
'Bo Liu'
'Reema K. Thalji'
'Paul D. Adams'
'Frank R. Fronczek'
'Mark L. McLaughlin'
'Mary D. Barkley'

_publ_section_title
;
 Fluorescence ofcis-1-Amino-2-(3-indolyl)cyclohexane-1-carboxylic Acid: A
 Single Tryptophan \c1Rotamer Model
;
_journal_name_full 'Journal of the American Chemical Society'
_journal_page_first 13329
_journal_page_last 13338
_journal_paper_doi 10.1021/ja016542d
_journal_volume 124
_journal_year 2002
_chemical_compound_source 'local laboratory'
_chemical_formula_moiety 'C15 H20 N2 O2, H2 O'
_chemical_formula_sum 'C15 H20 N2 O3'
_chemical_formula_weight 276.34
_chemical_melting_point 579(1)
_chemical_name_systematic
; 
\a-1-ammmonium-2(3-indolyl)-cyclohexanecarboxylate monohydrate
;
_space_group_IT_number 19
_symmetry_cell_setting orthorhombic
_symmetry_space_group_name_Hall 'P 2ac 2ab'
_symmetry_space_group_name_H-M 'P 21 21 21'
_cell_angle_alpha 90
_cell_angle_beta 90
_cell_angle_gamma 90
_cell_formula_units_Z 4
_cell_length_a 10.1293(6)
_cell_length_b 10.428(1)
_cell_length_c 13.195(1)
_cell_measurement_reflns_used 25
_cell_measurement_temperature 299
_cell_measurement_theta_max 43.5
_cell_measurement_theta_min 21.0
_cell_volume 1393.77(19)
_computing_cell_refinement CAD4_(Enraf-Nonius,_1994)
_computing_data_collection CAD4_(Enraf-Nonius,_1994)
_computing_data_reduction process_MolEN_(Fair,_1990)
_computing_publication_material BTABLE_PTABLE_CIF_IN_MolEN_(Fair,_1990)
_computing_structure_refinement LSFM_MolEN_(Fair,_1990)
_computing_structure_solution direct_methods_(SIR,_Burla_et_al.,_1989)
_diffrn_ambient_temperature 299
_diffrn_measurement_device Enraf_Nonius_CAD4
_diffrn_measurement_method \q/2\q
_diffrn_radiation_monochromator graphite
_diffrn_radiation_source sealed_tube
_diffrn_radiation_type Cu-K\a
_diffrn_radiation_wavelength 1.54184
_diffrn_reflns_av_R_equivalents 0.006
_diffrn_reflns_limit_h_max 12
_diffrn_reflns_limit_h_min -12
_diffrn_reflns_limit_k_max 13
_diffrn_reflns_limit_k_min -13
_diffrn_reflns_limit_l_max 16
_diffrn_reflns_limit_l_min -16
_diffrn_reflns_number 6184
_diffrn_reflns_theta_max 75.0
_diffrn_reflns_theta_min 2.5
_diffrn_standards_decay_% 0.7
_diffrn_standards_interval_time 126
_diffrn_standards_number 3
_exptl_absorpt_coefficient_mu 0.714
_exptl_absorpt_correction_T_max 0.898
_exptl_absorpt_correction_T_min 0.853
_exptl_absorpt_correction_type
;
psi_scans (North, Phillips, Mathews, 1968)
;
_exptl_crystal_colour colorless
_exptl_crystal_density_diffrn 1.317
_exptl_crystal_density_method none
_exptl_crystal_description fragment
_exptl_crystal_F_000 592
_exptl_crystal_size_max 0.55
_exptl_crystal_size_mid 0.25
_exptl_crystal_size_min 0.15
_refine_diff_density_max 0.264
_refine_diff_density_min -0.207
_refine_ls_abs_structure_details '1074 Friedel pairs (Flack, 1983)'
_refine_ls_abs_structure_Flack 0.37(18)
_refine_ls_extinction_coef 4.3(2)E-6
_refine_ls_extinction_method isotropic_(Zachariasen,_1963)
_refine_ls_goodness_of_fit_all 1.639
_refine_ls_goodness_of_fit_obs 1.636
_refine_ls_hydrogen_treatment refined_isotropically
_refine_ls_matrix_type full
_refine_ls_number_constraints 0
_refine_ls_number_parameters 262
_refine_ls_number_reflns 2733
_refine_ls_number_restraints 0
_refine_ls_R_factor_all 0.032
_refine_ls_R_factor_obs 0.030
_refine_ls_shift/esd_max 0.006
_refine_ls_shift/esd_mean 0.003
_refine_ls_structure_factor_coef F
_refine_ls_weighting_details 'w = 4Fo^2^/(\s^2^(Fo^2^) + 0.0004 Fo^4^)'
_refine_ls_weighting_scheme calc
_refine_ls_wR_factor_all 0.038
_refine_ls_wR_factor_obs 0.038
_reflns_number_observed 2733
_reflns_number_total 2843
_reflns_observed_criterion >1.0\s(I)
_cod_data_source_file ja016542d-2_s1.cif
_cod_data_source_block W3(alpha)
_cod_depositor_comments
;
The following automatic conversions were performed:

'_refine_ls_weighting_scheme' value '4Fo^2^/(\s^2^(Fo^2^) + 0.0004
Fo^4^)' was changed to 'calc'. New tag '_refine_ls_weighting_details'
was created. The value of the new tag was set to 'w =
4Fo^2^/(\s^2^(Fo^2^) + 0.0004 Fo^4^)'.

Automatic conversion script
Id: cif_fix_values 3143 2015-03-26 13:38:13Z robertas 
;
_cod_original_cell_volume 1393.8(3)
_cod_original_sg_symbol_Hall ' P 2ac 2ab'
_cod_database_code 4115234

loop_
_symmetry_equiv_pos_as_xyz
x,y,z
1/2-x,-y,1/2+z
-x,1/2+y,1/2-z
1/2+x,1/2-y,-z

loop_
_atom_site_aniso_label
_atom_site_aniso_U_11
_atom_site_aniso_U_22
_atom_site_aniso_U_33
_atom_site_aniso_U_12
_atom_site_aniso_U_13
_atom_site_aniso_U_23
_atom_site_aniso_type_symbol
O1 0.0326(4) 0.0686(6) 0.0537(5) -0.0047(5) 0.0079(4) 0.0070(5) O
O2 0.0295(4) 0.0765(6) 0.0616(5) -0.0019(4) -0.0063(4) -0.0193(5) O
O3 0.0358(5) 0.0811(7) 0.0696(6) -0.0017(5) 0.0062(5) -0.0026(6) O
N1 0.0617(8) 0.0633(7) 0.0509(6) -0.0014(6) -0.0060(6) 0.0162(6) n
N2 0.0307(5) 0.0470(5) 0.0482(5) -0.0000(4) 0.0044(4) -0.0115(5) n
C1 0.0542(8) 0.0419(6) 0.0540(7) 0.0037(6) -0.0128(6) -0.0003(6) C
C2 0.0655(9) 0.0543(8) 0.0667(8) 0.0126(8) -0.0253(7) -0.0004(7) C
C3 0.0539(8) 0.0573(8) 0.082(1) 0.0176(7) -0.0230(7) -0.0143(7) C
C4 0.0430(7) 0.0588(8) 0.0725(9) 0.0100(7) -0.0044(7) -0.0184(7) C
C5 0.0427(7) 0.0455(6) 0.0512(7) 0.0055(6) -0.0019(6) -0.0097(6) C
C6 0.0403(6) 0.0350(5) 0.0474(6) 0.0034(5) -0.0068(5) -0.0039(5) C
C7 0.0378(6) 0.0385(5) 0.0427(6) 0.0021(5) -0.0021(5) -0.0006(5) C
C8 0.0503(7) 0.0527(7) 0.0493(7) -0.0007(6) -0.0014(6) 0.0062(6) C
C9 0.0315(5) 0.0377(5) 0.0364(5) 0.0015(5) 0.0006(5) -0.0031(5) C
C10 0.0390(6) 0.0432(6) 0.0488(6) -0.0057(6) -0.0038(6) -0.0048(6) C
C11 0.0449(7) 0.0677(9) 0.0505(7) -0.0116(7) -0.0137(6) -0.0002(7) C
C12 0.0338(6) 0.0653(8) 0.0570(7) -0.0001(6) -0.0125(6) 0.0122(7) C
C13 0.0348(6) 0.0482(7) 0.0525(7) 0.0013(6) -0.0047(5) 0.0083(6) C
C14 0.0260(5) 0.0386(5) 0.0386(5) 0.0010(5) 0.0007(4) -0.0024(5) C
C15 0.0273(5) 0.0369(5) 0.0502(6) 0.0008(5) -0.0018(5) 0.0000(5) C

loop_
_atom_site_label
_atom_site_fract_x
_atom_site_fract_y
_atom_site_fract_z
_atom_site_U_iso_or_equiv
_atom_site_thermal_displace_type
_atom_site_type_symbol
O1 0.18156(9) 0.2669(1) 0.31303(8) 0.0494(5) Uij O
O2 0.15183(9) 0.3130(1) 0.47630(8) 0.0518(5) Uij O
O3 0.4399(1) 0.2672(1) 0.28576(9) 0.0587(6) Uij O
N1 0.0822(1) -0.1000(1) 0.6016(1) 0.0584(7) Uij n
N2 -0.0935(1) 0.2532(1) 0.48301(8) 0.0411(5) Uij n
C1 0.2017(1) -0.0914(1) 0.5532(1) 0.0497(7) Uij C
C2 0.3264(2) -0.1365(2) 0.5836(1) 0.0619(8) Uij C
C3 0.4300(2) -0.1147(2) 0.5193(1) 0.0632(9) Uij C
C4 0.4132(1) -0.0501(2) 0.4272(1) 0.0568(8) Uij C
C5 0.2901(1) -0.0061(1) 0.3972(1) 0.0463(7) Uij C
C6 0.1819(1) -0.0259(1) 0.4612(1) 0.0406(6) Uij C
C7 0.0433(1) 0.0041(1) 0.45517(9) 0.0396(6) Uij C
C8 -0.0120(2) -0.0439(1) 0.5412(1) 0.0508(7) Uij C
C9 -0.0263(1) 0.0735(1) 0.37024(9) 0.0351(5) Uij C
C10 -0.1658(1) 0.0207(1) 0.3514(1) 0.0435(6) Uij C
C11 -0.2328(2) 0.0879(2) 0.2629(1) 0.0536(8) Uij C
C12 -0.2387(1) 0.2319(2) 0.2789(1) 0.0501(7) Uij C
C13 -0.1014(1) 0.2872(1) 0.2978(1) 0.0445(6) Uij C
C14 -0.0276(1) 0.2210(1) 0.38462(9) 0.0339(5) Uij C
C15 0.1152(1) 0.2728(1) 0.3920(1) 0.0370(5) Uij C
H2Na -0.181(2) 0.221(2) 0.492(1) 0.074(6) Uiso H
H2Nb -0.095(2) 0.344(2) 0.489(1) 0.064(5) Uiso H
H2 0.331(2) -0.184(2) 0.654(1) 0.086(6) Uiso H
H2Nc -0.044(2) 0.216(2) 0.541(1) 0.082(6) Uiso H
H3wa 0.354(2) 0.287(2) 0.301(2) 0.134(9) Uiso H
H3wb 0.476(2) 0.349(2) 0.269(2) 0.113(7) Uiso H
H3 0.521(2) -0.139(2) 0.544(1) 0.078(6) Uiso H
H4 0.494(2) -0.037(2) 0.381(1) 0.063(5) Uiso H
H5 0.280(1) 0.035(1) 0.336(1) 0.043(4) Uiso H
H8 -0.112(2) -0.049(2) 0.565(1) 0.066(5) Uiso H
H9 0.026(1) 0.059(1) 0.3054(9) 0.034(3) Uiso H
H10a -0.218(1) 0.026(1) 0.4166(9) 0.037(3) Uiso H
H10b -0.153(2) -0.073(1) 0.337(1) 0.057(5) Uiso H
H1N1 0.064(1) -0.137(2) 0.659(1) 0.062(5) Uiso H
H11a -0.191(1) 0.063(1) 0.197(1) 0.054(5) Uiso H
H11b -0.323(2) 0.046(2) 0.249(1) 0.067(5) Uiso H
H12a -0.275(2) 0.273(1) 0.220(1) 0.055(5) Uiso H
H12b -0.294(1) 0.254(2) 0.339(1) 0.057(5) Uiso H
H13b -0.053(1) 0.280(1) 0.236(1) 0.060(5) Uiso H
H13a -0.106(1) 0.379(1) 0.314(1) 0.045(4) Uiso H

loop_
_atom_type_symbol
_atom_type_scat_dispersion_real
_atom_type_scat_dispersion_imag
_atom_type_scat_source
C 0.017 0.009 International_Tables_Vol_IV_Table_2.3.1
H 0.000 0.000 International_Tables_Vol_IV_Table_2.3.1
N 0.029 0.018 International_Tables_Vol_IV_Table_2.3.1
O 0.047 0.032 International_Tables_Vol_IV_Table_2.3.1

loop_
_geom_angle_atom_site_label_1
_geom_angle_atom_site_label_2
_geom_angle_atom_site_label_3
_geom_angle
H3wa O3 H3wb 102(2)
C1 N1 C8 108.3(1)
C1 N1 H1N1 129(1)
C8 N1 H1N1 123(1)
C14 N2 H2Na 116(1)
C14 N2 H2Nb 107.4(9)
C14 N2 H2Nc 110(1)
H2Na N2 H2Nb 108(1)
H2Na N2 H2Nc 104(1)
H2Nb N2 H2Nc 109(1)
N1 C1 C2 129.6(1)
N1 C1 C6 107.9(1)
C2 C1 C6 122.4(1)
C1 C2 C3 117.2(2)
C1 C2 H2 116.4(9)
C3 C2 H2 126.5(9)
C2 C3 C4 121.6(1)
C2 C3 H3 117(1)
C4 C3 H3 120(1)
C3 C4 C5 121.2(1)
C3 C4 H4 118.7(9)
C5 C4 H4 120.1(9)
C4 C5 C6 118.9(1)
C4 C5 H5 120.3(9)
C6 C5 H5 120.8(9)
C1 C6 C5 118.8(1)
C1 C6 C7 107.0(1)
C5 C6 C7 134.2(1)
C6 C7 C8 106.0(1)
C6 C7 C9 126.9(1)
C8 C7 C9 127.1(1)
N1 C8 C7 110.7(1)
N1 C8 H8 117.8(9)
C7 C8 H8 131.4(9)
C7 C9 C10 112.2(1)
C7 C9 C14 112.9(1)
C7 C9 H9 108.2(7)
C10 C9 C14 111.5(1)
C10 C9 H9 106.9(7)
C14 C9 H9 104.6(7)
C9 C10 C11 111.7(1)
C9 C10 H10a 108.9(7)
C9 C10 H10b 105.4(9)
C11 C10 H10a 113.0(7)
C11 C10 H10b 111.1(9)
H10a C10 H10b 106(1)
C10 C11 C12 111.5(1)
C10 C11 H11a 110.9(8)
C10 C11 H11b 109.4(9)
C12 C11 H11a 113.1(9)
C12 C11 H11b 114.4(9)
H11a C11 H11b 96(1)
C11 C12 C13 111.1(1)
C11 C12 H12a 110.0(9)
C11 C12 H12b 111(1)
C13 C12 H12a 108.1(9)
C13 C12 H12b 107.1(9)
H12a C12 H12b 109(1)
C12 C13 C14 113.4(1)
C12 C13 H13b 107.6(9)
C12 C13 H13a 111.3(8)
C14 C13 H13b 110.3(9)
C14 C13 H13a 107.1(8)
H13b C13 H13a 106(1)
N2 C14 C9 109.39(9)
N2 C14 C13 109.2(1)
N2 C14 C15 106.49(9)
C9 C14 C13 111.1(1)
C9 C14 C15 110.25(9)
C13 C14 C15 110.3(1)
O1 C15 O2 127.3(1)
O1 C15 C14 115.8(1)
O2 C15 C14 116.9(1)

loop_
_geom_bond_atom_site_label_1
_geom_bond_atom_site_label_2
_geom_bond_distance
O1 C15 1.242(2)
O2 C15 1.245(2)
O3 H3wa 0.92(2)
O3 H3wb 0.96(2)
N1 C1 1.372(2)
N1 C8 1.374(2)
N1 H1N1 0.88(2)
N2 C14 1.498(2)
N2 H2Na 0.96(2)
N2 H2Nb 0.95(2)
N2 H2Nc 0.99(2)
C1 C2 1.406(2)
C1 C6 1.407(2)
C2 C3 1.369(2)
C2 H2 1.06(2)
C3 C4 1.400(3)
C3 H3 1.01(2)
C4 C5 1.386(2)
C4 H4 1.03(2)
C5 C6 1.399(2)
C5 H5 0.93(1)
C6 C7 1.441(2)
C7 C8 1.362(2)
C7 C9 1.508(2)
C8 H8 1.06(2)
C9 C10 1.537(2)
C9 C14 1.550(2)
C9 H9 1.02(1)
C10 C11 1.522(2)
C10 H10a 1.01(1)
C10 H10b 1.01(2)
C11 C12 1.517(2)
C11 H11a 1.00(1)
C11 H11b 1.03(2)
C12 C13 1.526(2)
C12 H12a 0.96(1)
C12 H12b 0.99(2)
C13 C14 1.532(2)
C13 H13b 0.96(2)
C13 H13a 0.98(2)
C14 C15 1.548(2)

loop_
_geom_torsion_atom_site_label_1
_geom_torsion_atom_site_label_2
_geom_torsion_atom_site_label_3
_geom_torsion_atom_site_label_4
_geom_torsion
C8 N1 C1 C2 -178.8(2)
C8 N1 C1 C6 1.3(2)
C1 N1 C8 C7 -1.5(2)
N1 C1 C2 C3 179.8(2)
C6 C1 C2 C3 -0.3(2)
N1 C1 C6 C5 -179.4(1)
N1 C1 C6 C7 -0.7(1)
C2 C1 C6 C5 0.7(2)
C2 C1 C6 C7 179.4(1)
C1 C2 C3 C4 0.1(3)
C2 C3 C4 C5 -0.3(3)
C3 C4 C5 C6 0.7(2)
C4 C5 C6 C1 -0.9(2)
C4 C5 C6 C7 -179.2(1)
C1 C6 C7 C8 -0.2(1)
C1 C6 C7 C9 -179.6(1)
C5 C6 C7 C8 178.2(1)
C5 C6 C7 C9 -1.2(2)
C6 C7 C8 N1 1.1(2)
C9 C7 C8 N1 -179.5(1)
C6 C7 C9 C10 144.2(1)
C6 C7 C9 C14 -88.7(1)
C8 C7 C9 C10 -35.1(2)
C8 C7 C9 C14 92.0(2)
C7 C9 C10 C11 -177.8(1)
C14 C9 C10 C11 54.4(1)
C7 C9 C14 N2 -58.2(1)
C7 C9 C14 C13 -178.9(1)
C7 C9 C14 C15 58.5(1)
C10 C9 C14 N2 69.2(1)
C10 C9 C14 C13 -51.5(1)
C10 C9 C14 C15 -174.0(1)
C9 C10 C11 C12 -56.6(2)
C10 C11 C12 C13 55.6(2)
C11 C12 C13 C14 -53.9(2)
C12 C13 C14 N2 -69.0(1)
C12 C13 C14 C9 51.8(1)
C12 C13 C14 C15 174.3(1)
N2 C14 C15 O1 -172.8(1)
N2 C14 C15 O2 8.7(1)
C9 C14 C15 O1 68.7(1)
C9 C14 C15 O2 -109.9(1)
C13 C14 C15 O1 -54.4(1)
C13 C14 C15 O2 127.1(1)
